data_7234549
loop_
_publ_author_name
'Martin Ipuy'
'Yuan-Yuan Liao'
'Erwann Jeanneau'
'Patrice L. Baldeck'
'Yann Bretonniere'
'Chantal Andraud'

_publ_section_title
;
 Solid state red biphotonic excited emission from small dipolar
 fluorophores
;
_journal_name_full 'Journal of Materials Chemistry C'
_journal_page_first 766
_journal_page_last 779
_journal_paper_doi 10.1039/C5TC03465E
_journal_volume 4
_journal_year 2016
_chemical_absolute_configuration .
_chemical_formula_moiety 'C21 H19 N3 O4'
_chemical_formula_sum 'C21 H19 N3 O4'
_chemical_formula_weight 377.40
_space_group_IT_number 14
_space_group_name_Hall '-P 2yn'
_space_group_name_H-M_alt 'P 1 21/n 1'
_symmetry_cell_setting monoclinic
_symmetry_space_group_name_Hall '-P 2yn'
_symmetry_space_group_name_H-M 'P 1 21/n 1'
_atom_sites_solution_hydrogens difmap
_atom_sites_solution_primary direct
_cell_angle_alpha 90
_cell_angle_beta 92.397(7)
_cell_angle_gamma 90
_cell_formula_units_Z 4
_cell_length_a 15.229(2)
_cell_length_b 7.5088(7)
_cell_length_c 16.6390(10)
_cell_measurement_reflns_used 7073
_cell_measurement_temperature 150
_cell_measurement_theta_max 66.8750
_cell_measurement_theta_min 2.7900
_cell_volume 1901.0(3)
_computing_cell_refinement
;
CrysAlisPro, Agilent Technologies,
Version 1.171.37.31 (release 14-01-2014 CrysAlis171 .NET)
(compiled Jan 14 2014,18:38:05)
;
_computing_data_collection
;
CrysAlisPro, Agilent Technologies,
Version 1.171.37.31 (release 14-01-2014 CrysAlis171 .NET)
(compiled Jan 14 2014,18:38:05)
;
_computing_data_reduction
;
CrysAlisPro, Agilent Technologies,
Version 1.171.37.31 (release 14-01-2014 CrysAlis171 .NET)
(compiled Jan 14 2014,18:38:05)
;
_computing_molecular_graphics 'CAMERON (Watkin et al., 1996)'
_computing_publication_material 'CRYSTALS (Betteridge et al., 2003)'
_computing_structure_refinement 'CRYSTALS (Betteridge et al., 2003)'
_computing_structure_solution 'SIR97 (Altomare et al., 1999)'
_diffrn_ambient_temperature 150
_diffrn_detector 'CCD plate'
_diffrn_detector_area_resol_mean 10.4685
_diffrn_detector_type Atlas
_diffrn_measured_fraction_theta_full 0.990
_diffrn_measured_fraction_theta_max 0.990
_diffrn_measurement_device 'four-circle diffractometer'
_diffrn_measurement_device_type 'Xcalibur, Atlas, Gemini ultra'
_diffrn_measurement_method \w
_diffrn_radiation_monochromator mirror
_diffrn_radiation_probe x-ray
_diffrn_radiation_type 'Cu K\a'
_diffrn_radiation_wavelength 1.54184
_diffrn_reflns_av_R_equivalents 0.098
_diffrn_reflns_limit_h_max 18
_diffrn_reflns_limit_h_min -18
_diffrn_reflns_limit_k_max 8
_diffrn_reflns_limit_k_min -6
_diffrn_reflns_limit_l_max 18
_diffrn_reflns_limit_l_min -19
_diffrn_reflns_number 17984
_diffrn_reflns_theta_full 67.047
_diffrn_reflns_theta_max 67.047
_diffrn_reflns_theta_min 3.855
_diffrn_source 'sealed X-ray tube'
_diffrn_source_type 'Enhance Ultra (Cu) X-ray Source'
_diffrn_standards_interval_count .
_diffrn_standards_interval_time .
_diffrn_standards_number 0
_exptl_absorpt_coefficient_mu 0.765
_exptl_absorpt_correction_T_max 0.940
_exptl_absorpt_correction_T_min 0.755
_exptl_absorpt_correction_type analytical
_exptl_absorpt_process_details
;
CrysAlisPro, Agilent Technologies,
Version 1.171.37.31 (release 14-01-2014 CrysAlis171 .NET)
(compiled Jan 14 2014,18:38:05)
Analytical numeric absorption correction using a multifaceted crystal
			model based on expressions derived by R.C. Clark & J.S. Reid.
(Clark, R. C. & Reid, J. S. (1995). Acta Cryst. A51, 887-897)
Empirical absorption correction using spherical harmonics,
 implemented in SCALE3 ABSPACK scaling algorithm.
;
_exptl_crystal_colour red
_exptl_crystal_density_diffrn 1.319
_exptl_crystal_density_method 'not measured'
_exptl_crystal_description neddle
_exptl_crystal_F_000 792
_exptl_crystal_preparation Luminescent
_exptl_crystal_size_max 0.351
_exptl_crystal_size_mid 0.053
_exptl_crystal_size_min 0.048
_refine_diff_density_max 0.34
_refine_diff_density_min -0.35
_refine_ls_extinction_method None
_refine_ls_goodness_of_fit_ref 1.0740
_refine_ls_hydrogen_treatment constr
_refine_ls_matrix_type full
_refine_ls_number_parameters 253
_refine_ls_number_reflns 3336
_refine_ls_number_restraints 0
_refine_ls_R_factor_all 0.0762
_refine_ls_R_factor_gt 0.0693
_refine_ls_shift/su_max 0.0004823
_refine_ls_shift/su_mean 0.0001084
_refine_ls_structure_factor_coef Fsqd
_refine_ls_weighting_details
;
 Method, part 1, Chebychev polynomial, (Watkin, 1994, Prince, 1982) 
 [weight] = 1.0/[A~0~*T~0~(x)+A~1~*T~1~(x) ... +A~n-1~]*T~n-1~(x)] 
 where A~i~ are the Chebychev coefficients listed below and x= Fcalc/Fmax 
 Method = Robust Weighting (Prince, 1982) 
 W = [weight] * [1-(deltaF/6*sigmaF)^2^]^2^ 
 A~i~ are: 
 0.148E+04 0.232E+04 0.118E+04 291. 
;
_refine_ls_weighting_scheme calc
_refine_ls_wR_factor_all 0.1412
_refine_ls_wR_factor_gt 0.1247
_refine_ls_wR_factor_ref 0.1412
_reflns_limit_h_max 18
_reflns_limit_h_min -18
_reflns_limit_k_max 8
_reflns_limit_k_min 0
_reflns_limit_l_max 19
_reflns_limit_l_min 0
_reflns_number_gt 2852
_reflns_number_total 3353
_reflns_threshold_expression I>2.0\s(I)
_oxford_diffrn_Wilson_B_factor 2.86
_oxford_diffrn_Wilson_scale 0.03
_oxford_refine_ls_r_factor_ref 0.0762
_oxford_refine_ls_scale 5.50(12)
_oxford_reflns_number_all 3336
_oxford_reflns_threshold_expression_ref I>0.0\s(I)
_cod_data_source_file J-Mater-Chem-C-2016-4-766.cif
_cod_data_source_block 5
_cod_original_sg_symbol_H-M 'P 1 21/n 1 '
_cod_database_code 7234549

loop_
_symmetry_equiv_pos_as_xyz
x,y,z
-x,-y,-z
-x+1/2,y+1/2,-z+1/2
x+1/2,-y+1/2,z+1/2

loop_
_atom_site_label
_atom_site_type_symbol
_atom_site_fract_x
_atom_site_fract_y
_atom_site_fract_z
_atom_site_U_iso_or_equiv
_atom_site_occupancy
_atom_site_adp_type
_atom_site_refinement_flags_posn
_atom_site_refinement_flags_adp
_atom_site_refinement_flags_occupancy
_atom_site_disorder_assembly
_atom_site_disorder_group
_atom_site_attached_hydrogens
O1 O 0.30660(12) 0.4110(2) 0.64675(10) 0.0301 1.0000 Uani . . . . . .
C2 C 0.31177(17) 0.3927(3) 0.55850(14) 0.0268 1.0000 Uani . . . . . .
C3 C 0.36950(16) 0.5468(3) 0.53720(14) 0.0244 1.0000 Uani . . . . . .
C4 C 0.39588(16) 0.5917(3) 0.45827(14) 0.0253 1.0000 Uani . . . . . .
C5 C 0.37436(16) 0.4969(3) 0.39093(14) 0.0256 1.0000 Uani . . . . . .
C6 C 0.39863(16) 0.5357(3) 0.31002(13) 0.0237 1.0000 Uani . . . . . .
C7 C 0.37042(17) 0.4173(3) 0.24772(14) 0.0247 1.0000 Uani . . . . . .
O8 O 0.31858(12) 0.2778(2) 0.26766(11) 0.0307 1.0000 Uani . . . . . .
C9 C 0.34181(19) 0.1043(3) 0.23983(17) 0.0357 1.0000 Uani . . . . . .
H91 H 0.3231 0.0158 0.2782 0.0540 1.0000 Uiso R . . . . .
H92 H 0.4048 0.0956 0.2362 0.0545 1.0000 Uiso R . . . . .
H93 H 0.3126 0.0785 0.1880 0.0545 1.0000 Uiso R . . . . .
C10 C 0.39147(17) 0.4513(3) 0.16909(14) 0.0265 1.0000 Uani . . . . . .
O11 O 0.36194(13) 0.3381(3) 0.10819(10) 0.0344 1.0000 Uani . . . . . .
C12 C 0.2898(2) 0.4061(5) 0.06306(19) 0.0497 1.0000 Uani . . . . . .
H122 H 0.2776 0.3267 0.0174 0.0740 1.0000 Uiso R . . . . .
H121 H 0.3009 0.5256 0.0454 0.0743 1.0000 Uiso R . . . . .
H123 H 0.2394 0.4044 0.0968 0.0743 1.0000 Uiso R . . . . .
C13 C 0.44246(18) 0.5996(3) 0.15118(14) 0.0269 1.0000 Uani . . . . . .
O14 O 0.45947(14) 0.6181(3) 0.07216(10) 0.0383 1.0000 Uani . . . . . .
C15 C 0.5093(2) 0.7686(4) 0.04955(17) 0.0418 1.0000 Uani . . . . . .
H152 H 0.5135 0.7664 -0.0084 0.0631 1.0000 Uiso R . . . . .
H153 H 0.5682 0.7642 0.0743 0.0625 1.0000 Uiso R . . . . .
H151 H 0.4790 0.8777 0.0635 0.0623 1.0000 Uiso R . . . . .
C16 C 0.46971(16) 0.7168(3) 0.21170(15) 0.0287 1.0000 Uani . . . . . .
C17 C 0.44715(16) 0.6853(3) 0.28934(14) 0.0267 1.0000 Uani . . . . . .
H171 H 0.4640 0.7682 0.3297 0.0320 1.0000 Uiso R . . . . .
H161 H 0.5029 0.8189 0.1997 0.0344 1.0000 Uiso R . . . . .
H51 H 0.3412 0.3899 0.3980 0.0299 1.0000 Uiso R . . . . .
H41 H 0.4302 0.6963 0.4527 0.0309 1.0000 Uiso R . . . . .
C18 C 0.39216(16) 0.6379(3) 0.60602(14) 0.0256 1.0000 Uani . . . . . .
C19 C 0.35205(16) 0.5526(3) 0.67241(14) 0.0256 1.0000 Uani . . . . . .
C20 C 0.35499(17) 0.5925(3) 0.75303(14) 0.0274 1.0000 Uani . . . . . .
C21 C 0.39821(18) 0.7460(4) 0.78518(15) 0.0324 1.0000 Uani . . . . . .
N22 N 0.43067(18) 0.8697(4) 0.81387(15) 0.0484 1.0000 Uani . . . . . .
C23 C 0.31233(18) 0.4794(4) 0.80728(14) 0.0321 1.0000 Uani . . . . . .
N24 N 0.27918(19) 0.3871(4) 0.85153(14) 0.0466 1.0000 Uani . . . . . .
C25 C 0.44902(17) 0.7874(3) 0.60978(14) 0.0276 1.0000 Uani . . . . . .
N26 N 0.49689(17) 0.9054(3) 0.60885(14) 0.0387 1.0000 Uani . . . . . .
C27 C 0.35257(18) 0.2123(4) 0.54561(15) 0.0312 1.0000 Uani . . . . . .
H271 H 0.3562 0.1888 0.4890 0.0471 1.0000 Uiso R . . . . .
H273 H 0.4105 0.2098 0.5707 0.0463 1.0000 Uiso R . . . . .
H272 H 0.3199 0.1179 0.5696 0.0465 1.0000 Uiso R . . . . .
C28 C 0.21762(18) 0.4083(4) 0.52472(16) 0.0351 1.0000 Uani . . . . . .
H282 H 0.2152 0.3968 0.4675 0.0527 1.0000 Uiso R . . . . .
H281 H 0.1821 0.3155 0.5463 0.0528 1.0000 Uiso R . . . . .
H283 H 0.1951 0.5202 0.5384 0.0519 1.0000 Uiso R . . . . .

loop_
_atom_site_aniso_label
_atom_site_aniso_U_11
_atom_site_aniso_U_22
_atom_site_aniso_U_33
_atom_site_aniso_U_23
_atom_site_aniso_U_13
_atom_site_aniso_U_12
O1 0.0404(10) 0.0333(10) 0.0168(8) -0.0011(8) 0.0036(7) -0.0076(8)
C2 0.0330(13) 0.0336(14) 0.0139(11) -0.0049(10) 0.0005(9) -0.0030(10)
C3 0.0279(12) 0.0275(12) 0.0177(11) -0.0003(10) -0.0003(9) 0.0055(10)
C4 0.0308(13) 0.0286(12) 0.0164(11) 0.0014(10) 0.0008(9) 0.0003(10)
C5 0.0301(12) 0.0277(13) 0.0188(11) 0.0012(10) -0.0001(9) 0.0029(10)
C6 0.0314(13) 0.0248(12) 0.0146(11) 0.0013(9) -0.0024(9) 0.0028(10)
C7 0.0322(13) 0.0226(12) 0.0194(12) -0.0002(10) 0.0004(10) -0.0013(9)
O8 0.0384(10) 0.0260(9) 0.0283(9) -0.0044(7) 0.0067(7) -0.0052(8)
C9 0.0433(16) 0.0266(14) 0.0371(15) -0.0012(11) 0.0030(12) -0.0037(12)
C10 0.0379(14) 0.0250(12) 0.0163(11) -0.0035(9) -0.0016(10) 0.0002(10)
O11 0.0516(12) 0.0327(10) 0.0186(9) -0.0047(8) -0.0018(8) -0.0050(9)
C12 0.058(2) 0.0493(19) 0.0407(17) -0.0107(15) -0.0153(15) -0.0030(16)
C13 0.0359(13) 0.0310(13) 0.0138(11) 0.0010(10) 0.0010(9) 0.0006(11)
O14 0.0567(13) 0.0384(11) 0.0207(9) 0.0001(8) 0.0106(8) -0.0102(9)
C15 0.0523(17) 0.0431(17) 0.0307(15) 0.0068(13) 0.0106(13) -0.0105(14)
C16 0.0325(13) 0.0277(13) 0.0257(13) 0.0001(10) -0.0004(10) -0.0030(11)
C17 0.0335(13) 0.0261(13) 0.0202(12) -0.0010(10) -0.0026(9) -0.0013(10)
C18 0.0334(13) 0.0276(13) 0.0156(11) -0.0010(9) 0.0005(9) 0.0021(10)
C19 0.0300(13) 0.0284(13) 0.0185(11) -0.0039(10) 0.0011(9) 0.0011(10)
C20 0.0335(14) 0.0317(13) 0.0172(11) -0.0021(10) 0.0031(10) -0.0017(10)
C21 0.0356(14) 0.0399(15) 0.0221(12) -0.0040(11) 0.0039(10) -0.0059(12)
N22 0.0547(16) 0.0534(17) 0.0378(14) -0.0118(13) 0.0108(12) -0.0167(14)
C23 0.0395(14) 0.0378(15) 0.0193(12) -0.0056(11) 0.0024(11) -0.0028(12)
N24 0.0593(17) 0.0519(17) 0.0290(13) -0.0015(12) 0.0069(12) -0.0155(13)
C25 0.0365(13) 0.0276(13) 0.0188(12) -0.0031(10) 0.0026(10) 0.0042(11)
N26 0.0484(15) 0.0330(13) 0.0348(13) -0.0001(10) 0.0026(11) -0.0066(11)
C27 0.0404(14) 0.0301(14) 0.0231(12) -0.0001(11) 0.0011(10) -0.0020(11)
C28 0.0328(14) 0.0446(16) 0.0279(13) -0.0020(12) 0.0007(11) 0.0001(12)

loop_
_atom_type_symbol
_atom_type_scat_dispersion_real
_atom_type_scat_dispersion_imag
_atom_type_scat_Cromer_Mann_a1
_atom_type_scat_Cromer_Mann_b1
_atom_type_scat_Cromer_Mann_a2
_atom_type_scat_Cromer_Mann_b2
_atom_type_scat_Cromer_Mann_a3
_atom_type_scat_Cromer_Mann_b3
_atom_type_scat_Cromer_Mann_a4
_atom_type_scat_Cromer_Mann_b4
_atom_type_scat_Cromer_Mann_c
_atom_type_scat_source
C 0.0181 0.0091 2.3100 20.8439 1.0200 10.2075 1.5886 0.5687 0.8650 51.6512 0.2156 'International Tables Vol C 4.2.6.8 and 6.1.1.4'
H 0.0000 0.0000 0.4930 10.5109 0.3229 26.1257 0.1402 3.1424 0.0408 57.7998 0.0030 'International Tables Vol C 4.2.6.8 and 6.1.1.4'
N 0.0311 0.0180 12.2126 0.0057 3.1322 9.8933 2.0125 28.9975 1.1663 0.5826 -11.5290 'International Tables Vol C 4.2.6.8 and 6.1.1.4'
O 0.0492 0.0322 3.0485 13.2771 2.2868 5.7011 1.5463 0.3239 0.8670 32.9089 0.2508 'International Tables Vol C 4.2.6.8 and 6.1.1.4'

loop_
_geom_angle_atom_site_label_1
_geom_angle_site_symmetry_1
_geom_angle_atom_site_label_2
_geom_angle_site_symmetry_2
_geom_angle_atom_site_label_3
_geom_angle_site_symmetry_3
_geom_angle
_geom_angle_publ_flag
C2 . O1 . C19 . 110.14(18) yes
O1 . C2 . C3 . 102.60(18) yes
O1 . C2 . C27 . 105.28(19) yes
C3 . C2 . C27 . 114.1(2) yes
O1 . C2 . C28 . 105.7(2) yes
C3 . C2 . C28 . 113.8(2) yes
C27 . C2 . C28 . 113.8(2) yes
C2 . C3 . C4 . 125.9(2) yes
C2 . C3 . C18 . 108.5(2) yes
C4 . C3 . C18 . 125.6(2) yes
C3 . C4 . C5 . 124.6(2) yes
C3 . C4 . H41 . 117.5 no
C5 . C4 . H41 . 117.9 no
C4 . C5 . C6 . 127.1(2) yes
C4 . C5 . H51 . 116.6 no
C6 . C5 . H51 . 116.2 no
C5 . C6 . C7 . 118.3(2) yes
C5 . C6 . C17 . 123.5(2) yes
C7 . C6 . C17 . 118.1(2) yes
C6 . C7 . O8 . 117.7(2) yes
C6 . C7 . C10 . 120.0(2) yes
O8 . C7 . C10 . 122.2(2) yes
C7 . O8 . C9 . 117.88(19) yes
O8 . C9 . H91 . 109.1 no
O8 . C9 . H92 . 109.9 no
H91 . C9 . H92 . 108.3 no
O8 . C9 . H93 . 111.0 no
H91 . C9 . H93 . 108.1 no
H92 . C9 . H93 . 110.5 no
C7 . C10 . O11 . 119.9(2) yes
C7 . C10 . C13 . 120.1(2) yes
O11 . C10 . C13 . 120.0(2) yes
C10 . O11 . C12 . 113.1(2) yes
O11 . C12 . H122 . 108.2 no
O11 . C12 . H121 . 111.1 no
H122 . C12 . H121 . 111.2 no
O11 . C12 . H123 . 107.9 no
H122 . C12 . H123 . 108.3 no
H121 . C12 . H123 . 110.0 no
C10 . C13 . O14 . 114.7(2) yes
C10 . C13 . C16 . 120.2(2) yes
O14 . C13 . C16 . 125.1(2) yes
C13 . O14 . C15 . 117.6(2) yes
O14 . C15 . H152 . 108.0 no
O14 . C15 . H153 . 110.7 no
H152 . C15 . H153 . 108.8 no
O14 . C15 . H151 . 110.0 no
H152 . C15 . H151 . 107.7 no
H153 . C15 . H151 . 111.5 no
C13 . C16 . C17 . 119.7(2) yes
C13 . C16 . H161 . 120.5 no
C17 . C16 . H161 . 119.8 no
C6 . C17 . C16 . 121.8(2) yes
C6 . C17 . H171 . 119.2 no
C16 . C17 . H171 . 119.0 no
C3 . C18 . C19 . 108.7(2) yes
C3 . C18 . C25 . 124.5(2) yes
C19 . C18 . C25 . 126.8(2) yes
C18 . C19 . O1 . 110.0(2) yes
C18 . C19 . C20 . 131.1(2) yes
O1 . C19 . C20 . 118.9(2) yes
C19 . C20 . C21 . 122.7(2) yes
C19 . C20 . C23 . 119.7(2) yes
C21 . C20 . C23 . 117.6(2) yes
C20 . C21 . N22 . 177.0(3) yes
C20 . C23 . N24 . 178.9(3) yes
C18 . C25 . N26 . 176.2(3) yes
C2 . C27 . H271 . 110.1 no
C2 . C27 . H273 . 109.4 no
H271 . C27 . H273 . 109.5 no
C2 . C27 . H272 . 112.3 no
H271 . C27 . H272 . 108.8 no
H273 . C27 . H272 . 106.7 no
C2 . C28 . H282 . 111.0 no
C2 . C28 . H281 . 110.0 no
H282 . C28 . H281 . 108.0 no
C2 . C28 . H283 . 109.1 no
H282 . C28 . H283 . 108.8 no
H281 . C28 . H283 . 110.0 no

loop_
_geom_bond_atom_site_label_1
_geom_bond_site_symmetry_1
_geom_bond_atom_site_label_2
_geom_bond_site_symmetry_2
_geom_bond_distance
_geom_bond_publ_flag
O1 . C2 . 1.480(3) yes
O1 . C19 . 1.329(3) yes
C2 . C3 . 1.505(3) yes
C2 . C27 . 1.509(4) yes
C2 . C28 . 1.523(4) yes
C3 . C4 . 1.430(3) yes
C3 . C18 . 1.366(3) yes
C4 . C5 . 1.356(3) yes
C4 . H41 . 0.951 no
C5 . C6 . 1.441(3) yes
C5 . H51 . 0.959 no
C6 . C7 . 1.418(3) yes
C6 . C17 . 1.396(3) yes
C7 . O8 . 1.361(3) yes
C7 . C10 . 1.384(3) yes
O8 . C9 . 1.432(3) yes
C9 . H91 . 0.973 no
C9 . H92 . 0.965 no
C9 . H93 . 0.973 no
C10 . O11 . 1.383(3) yes
C10 . C13 . 1.397(4) yes
O11 . C12 . 1.401(4) yes
C12 . H122 . 0.977 no
C12 . H121 . 0.962 no
C12 . H123 . 0.969 no
C13 . O14 . 1.358(3) yes
C13 . C16 . 1.388(4) yes
O14 . C15 . 1.421(3) yes
C15 . H152 . 0.969 no
C15 . H153 . 0.972 no
C15 . H151 . 0.973 no
C16 . C17 . 1.371(3) yes
C16 . H161 . 0.945 no
C17 . H171 . 0.943 no
C18 . C19 . 1.435(3) yes
C18 . C25 . 1.418(4) yes
C19 . C20 . 1.373(3) yes
C20 . C21 . 1.421(4) yes
C20 . C23 . 1.416(4) yes
C21 . N22 . 1.146(4) yes
C23 . N24 . 1.144(4) yes
C25 . N26 . 1.148(3) yes
C27 . H271 . 0.962 no
C27 . H273 . 0.961 no
C27 . H272 . 0.962 no
C28 . H282 . 0.955 no
C28 . H281 . 0.961 no
C28 . H283 . 0.939 no

loop_
_geom_hbond_atom_site_label_D
_geom_hbond_site_symmetry_D
_geom_hbond_atom_site_label_H
_geom_hbond_site_symmetry_H
_geom_hbond_atom_site_label_A
_geom_hbond_site_symmetry_A
_geom_hbond_angle_DHA
_geom_hbond_distance_DH
_geom_hbond_distance_HA
_geom_hbond_distance_DA
_geom_hbond_publ_flag
C16 . H161 . N22 2_676 167.60(8) 0.945 2.561 3.490(4) yes
